data_2100424
loop_
_publ_author_name
'Farrugia, L. J.'
'Frampton, C. S.'
'Howard, J. A. K.'
'Mallinson, P. R.'
'Peacock, R. D.'
'Smith, G. T.'
'Stewart, B.'

_publ_section_title
;Experimental charge-density study on the nickel(II) coordination complex
 [Ni(H~3~<i>L</i>)][NO~3~][PF~6~] [H~3~<i>L</i> =
 <i>N</i>,<i>N</i>',<i>N</i>''-tris(2-hydroxy-3-methylbutyl)-1,4,7-triazacyclononane]:
 a reappraisal
;
_journal_coeditor_code BS5024
_journal_date_accepted 2006-01-06
_journal_date_recd_electronic 2005-10-11
_journal_issue 2
_journal_name_full 'Acta Crystallographica Section B'
_journal_page_first 236
_journal_page_last 244
_journal_paper_category FA
_journal_paper_doi 10.1107/S0108768106000802
_journal_volume 62
_journal_year 2006
_chemical_formula_moiety 'C21 H45 N3 Ni O3, F6 P, N O3'
_chemical_formula_sum 'C21 H45 F6 N4 Ni O6 P'
_chemical_formula_weight 653.29
_chemical_name_systematic ?
_space_group_crystal_system cubic
_space_group_name_Hall 'P 2ac 2ab 3'
_space_group_name_H-M_alt 'P 21 3'
_audit_conform_dict_name cif_core.dic
_audit_conform_dict_version 2.3
_audit_creation_method 'XD routine XDCIF'
_cell_angle_alpha 90
_cell_angle_beta 90
_cell_angle_gamma 90
_cell_formula_units_Z 4
_cell_length_a 14.008(2)
_cell_length_b 14.008(2)
_cell_length_c 14.008(2)
_cell_measurement_reflns_used 25
_cell_measurement_temperature 123(2)
_cell_measurement_theta_max 23
_cell_measurement_theta_min 2
_cell_volume 2748.7(7)
_computing_cell_refinement 'Nonius CAD4 software, 1995'
_computing_data_collection 'Nonius CAD4 software, 1995'
_computing_data_reduction 'DREAR, Blessing, 1987'
_computing_molecular_graphics 'Ortep-3 for Windows, Farrugia 1997'
_computing_publication_material 'Koritsanszky et al, 2003'
_computing_structure_refinement 'Koritsanszky et al, 2003'
_computing_structure_solution 'SHELXS, Sheldrick, 1993'
_diffrn_ambient_temperature 123(2)
_diffrn_measured_fraction_theta_full 0.996
_diffrn_measured_fraction_theta_max 0.996
_diffrn_measurement_device '\k-geometry diffractometer'
_diffrn_measurement_device_type 'Enraf-Nonius CAD4'
_diffrn_measurement_method 'profile fitted \q/2\q scans'
_diffrn_radiation_monochromator graphite
_diffrn_radiation_type MoK\a
_diffrn_radiation_wavelength 0.71073
_diffrn_reflns_av_R_equivalents 0.017
_diffrn_reflns_limit_h_max 30
_diffrn_reflns_limit_h_min 1
_diffrn_reflns_limit_k_max 30
_diffrn_reflns_limit_k_min 0
_diffrn_reflns_limit_l_max 10
_diffrn_reflns_limit_l_min -17
_diffrn_reflns_number 20445
_diffrn_reflns_theta_full 49.93
_diffrn_reflns_theta_max 49.93
_diffrn_reflns_theta_min 2.06
_diffrn_standards_decay_% 0.5
_diffrn_standards_interval_time 120
_diffrn_standards_number 5
_exptl_absorpt_coefficient_mu 0.849
_exptl_absorpt_correction_T_max 0.804
_exptl_absorpt_correction_T_min 0.774
_exptl_absorpt_correction_type gaussian
_exptl_absorpt_process_details
;
 ABSORB - DeTitta, G. Medical Foundation, Buffalo, 1984
;
_exptl_crystal_colour 'dark blue'
_exptl_crystal_density_diffrn 1.579
_exptl_crystal_density_method 'not measured'
_exptl_crystal_description octahedron
_exptl_crystal_F_000 1376
_exptl_crystal_size_max 0.6
_exptl_crystal_size_mid 0.4
_exptl_crystal_size_min 0.4
_refine_diff_density_max 0.281
_refine_diff_density_min -0.236
_refine_ls_extinction_coef 0.67(5)
_refine_ls_extinction_expression
;
        Becker, P.J. & Coppens, P. (1974) Acta Cryst., A30, 129-153.
;
_refine_ls_extinction_method 'Becker-Coppens type 1 Lorentzian isotropic'
_refine_ls_goodness_of_fit_ref 1.061
_refine_ls_hydrogen_treatment mixed
_refine_ls_matrix_type full
_refine_ls_number_parameters 354
_refine_ls_number_reflns 5095
_refine_ls_number_restraints 0
_refine_ls_R_factor_all 0.0327
_refine_ls_R_factor_gt 0.0219
_refine_ls_shift/su_max 0
_refine_ls_structure_factor_coef F
_refine_ls_weighting_details
;
        calc w1 = 1/[s^2^(Fo)]
;
_refine_ls_weighting_scheme calc
_refine_ls_wR_factor_ref 0.0152
_reflns_number_gt 5095
_reflns_number_total 6017
_reflns_threshold_expression >2sigma(I)
_cod_data_source_file bs5024.cif
_cod_data_source_block multipole
_cod_depositor_comments
;
 Marking atom 'DUM0' as a dummy atom.

 Antanas Vaitkus,
 2017-02-19

 Adding the _atom_site_type_symbol data item.

 Antanas Vaitkus,
 2017-02-19

The following automatic conversions were performed:
'_exptl_absorpt_correction_type' value 'Gaussian' changed to 'gaussian'
according to '/home/saulius/struct/CIF-dictionaries/cif_core.dic'
dictionary named 'cif_core.dic' version 2.4.1 from 2010-06-29.

Automatic conversion script
Id: cif_fix_enum 1527 2010-12-29 10:47:43Z saulius 

The following automatic conversions were performed:

'_exptl_absorpt_correction_type' value 'Gaussian' changed to
'gaussian' according to
/home/saulius/struct/CIF-dictionaries/cif_core.dic dictionary named
'cif_core.dic' version 2.4.1 from 2010-06-29.

Automatic conversion script
Id: cif_fix_values 1715 2011-07-08 13:25:40Z adriana 
;
_cod_database_code 2100424

loop_
_atom_site_aniso_label
_atom_site_aniso_U_11
_atom_site_aniso_U_22
_atom_site_aniso_U_33
_atom_site_aniso_U_12
_atom_site_aniso_U_13
_atom_site_aniso_U_23
NI(1) 0.00909(2) 0.00909(2) 0.00909(2) -0.00027(5) -0.00027(5) -0.00027(5)
P(1) 0.01702(6) 0.01702(6) 0.01702(6) 0.00449(7) 0.00449(7) 0.00449(7)
F(1) 0.0276(5) 0.0183(4) 0.0288(5) 0.0074(4) 0.0037(5) 0.0027(4)
F(2) 0.0321(6) 0.0323(6) 0.0190(5) 0.0049(5) -0.0003(5) 0.0059(5)
O(1) 0.0150(3) 0.0101(2) 0.0181(3) -0.0014(2) 0.0045(2) -0.0025(2)
O(100) 0.0214(4) 0.0227(3) 0.0170(3) 0.0076(3) 0.0043(3) 0.0011(3)
N(1) 0.0117(2) 0.0100(2) 0.0113(2) -0.00046(18) 0.0000(2) -0.0005(2)
N(100) 0.01335(15) 0.01335(15) 0.01335(15) -0.0002(2) -0.0002(2) -0.0002(2)
C(1) 0.0158(3) 0.0133(3) 0.0109(2) 0.0007(2) -0.0006(2) -0.0022(2)
C(2) 0.0124(3) 0.0107(3) 0.0157(3) 0.0001(2) 0.0024(2) -0.0004(2)
C(3) 0.0117(3) 0.0114(3) 0.0143(3) -0.0002(2) 0.0012(2) 0.0008(2)
C(4) 0.0144(3) 0.0097(2) 0.0148(3) 0.0003(2) 0.0014(2) -0.0010(2)
C(5) 0.0128(3) 0.0135(3) 0.0182(3) -0.0009(2) 0.0020(2) 0.0008(2)
C(6) 0.0165(3) 0.0290(4) 0.0195(3) -0.0034(3) -0.0034(3) 0.0009(3)
C(7) 0.0173(3) 0.0299(4) 0.0175(3) 0.0004(3) 0.0056(3) 0.0022(3)

loop_
_atom_site_label
_atom_site_type_symbol
_atom_site_fract_x
_atom_site_fract_y
_atom_site_fract_z
_atom_site_U_iso_or_equiv
_atom_site_occupancy
_atom_site_calc_flag
NI(1) Ni 0.693453(10) 0.693453(10) 0.693453(10) 0.009 1 ?
P(1) P 0.478922(14) 0.478922(14) 0.478922(14) 0.017 1 ?
F(1) F 0.45799(10) 0.58899(9) 0.50380(10) 0.025 1 ?
F(2) F 0.45338(11) 0.49956(11) 0.36843(9) 0.028 1 ?
O(1) O 0.58562(5) 0.60631(5) 0.74924(5) 0.014 1 ?
O(100) O 0.18411(6) 0.06619(6) 0.08485(6) 0.02 1 ?
N(1) N 0.65304(4) 0.77733(4) 0.80759(5) 0.011 1 ?
N(100) N 0.11162(5) 0.11162(5) 0.11162(5) 0.013 1 ?
C(1) C 0.71871(5) 0.75723(5) 0.88902(5) 0.013 1 ?
C(2) C 0.55250(5) 0.75265(5) 0.82905(5) 0.013 1 ?
C(3) C 0.53937(5) 0.64485(5) 0.83321(5) 0.012 1 ?
C(4) C 0.66283(5) 0.87696(5) 0.77259(5) 0.013 1 ?
C(5) C 0.43404(5) 0.61416(6) 0.83787(6) 0.015 1 ?
C(6) C 0.37601(6) 0.64559(7) 0.75103(6) 0.022 1 ?
C(7) C 0.38804(6) 0.64876(7) 0.93077(6) 0.022 1 ?
H(1A) H 0.677843 0.754776 0.954605 0.03 1 ?
H(1B) H 0.769903 0.81483 0.895303 0.022 1 ?
H(2A) H 0.506273 0.782097 0.774523 0.027 1 ?
H(2B) H 0.532214 0.783714 0.896878 0.024 1 ?
H(3) H 0.575623 0.61785 0.89593 0.023 1 ?
H(4A) H 0.660594 0.925802 0.832475 0.019 1 ?
H(4B) H 0.603806 0.894051 0.725664 0.015 1 ?
H(5) H 0.432745 0.536872 0.839391 0.026 1 ?
H(6A) H 0.30501 0.615241 0.754934 0.047 1 ?
H(6B) H 0.410818 0.620823 0.68659 0.053 1 ?
H(6C) H 0.371113 0.722728 0.74952 0.037 1 ?
H(7A) H 0.384882 0.726004 0.930698 0.04 1 ?
H(7B) H 0.430595 0.624962 0.99077 0.043 1 ?
H(7C) H 0.316575 0.619859 0.936683 0.045 1 ?
H(10) H 0.588376 0.535402 0.756995 0.013 1 ?
DUM0 . 1 1 1 . . dum

loop_
_atom_type_symbol
_atom_type_description
_atom_type_scat_dispersion_real
_atom_type_scat_dispersion_imag
_atom_type_scat_source
Ni Ni 0.3393 1.1124 'International Tables Vol C Tables 4.2.6.8 and 6.1.1.4'
F F 0.0171 0.0103 'International Tables Vol C Tables 4.2.6.8 and 6.1.1.4'
P P 0.1023 0.0942 'International Tables Vol C Tables 4.2.6.8 and 6.1.1.4'
N N 0.0061 0.0033 'International Tables Vol C Tables 4.2.6.8 and 6.1.1.4'
O O 0.0106 0.006 'International Tables Vol C Tables 4.2.6.8 and 6.1.1.4'
C C 0.0033 0.0016 'International Tables Vol C Tables 4.2.6.8 and 6.1.1.4'
H H 0 0 'International Tables Vol C Tables 4.2.6.8 and 6.1.1.4'

loop_
_geom_angle_atom_site_label_1
_geom_angle_atom_site_label_2
_geom_angle_atom_site_label_3
_geom_angle_site_symmetry_1
_geom_angle_site_symmetry_2
_geom_angle_site_symmetry_3
_geom_angle
_geom_angle_publ_flag
O(1) NI(1) O(1) 1_555 1_555 5_555 93.80(3) yes
O(1) NI(1) N(1) 1_555 1_555 1_555 81.07(3) yes
O(1) NI(1) N(1) 1_555 1_555 5_555 100.75(3) yes
O(1) NI(1) N(1) 1_555 1_555 9_555 164.83(3) yes
N(1) NI(1) N(1) 1_555 1_555 5_555 85.85(3) yes
F(1) P(1) F(1) 1_555 1_555 5_555 90.37(7) yes
F(1) P(1) F(2) 1_555 1_555 1_555 89.75(7) yes
F(1) P(1) F(2) 1_555 1_555 5_555 89.94(7) yes
F(1) P(1) F(2) 1_555 1_555 9_555 179.67(8) yes
F(2) P(1) F(2) 1_555 1_555 5_555 89.94(8) yes
NI(1) O(1) C(3) 1_555 1_555 1_555 114.14(5) yes
NI(1) O(1) H(3) 1_555 1_555 1_555 112.00(3) yes
NI(1) O(1) H(10) 1_555 1_555 1_555 126.29(6) yes
NI(1) O(1) C(3) 5_555 1_555 1_555 114.14(5) yes
NI(1) O(1) H(3) 5_555 1_555 1_555 112.00(3) yes
NI(1) O(1) H(10) 5_555 1_555 1_555 126.29(6) yes
NI(1) O(1) C(3) 9_555 1_555 1_555 114.14(5) yes
NI(1) O(1) H(10) 9_555 1_555 1_555 126.29(6) yes
C(3) O(1) H(10) 1_555 1_555 1_555 107.43(6) yes
N(100) O(100) H(10) 1_555 1_555 8_645 122.18(6) yes
NI(1) N(1) C(1) 1_555 1_555 1_555 108.41(4) yes
NI(1) N(1) C(2) 1_555 1_555 1_555 106.58(5) yes
NI(1) N(1) C(4) 1_555 1_555 1_555 104.71(5) yes
C(1) N(1) C(2) 1_555 1_555 1_555 112.77(6) yes
C(1) N(1) C(4) 1_555 1_555 1_555 111.88(6) yes
C(2) N(1) C(4) 1_555 1_555 1_555 111.96(6) yes
O(100) N(100) O(100) 1_555 1_555 5_555 119.9997(4) yes
N(1) C(1) C(4) 1_555 1_555 5_555 112.47(6) yes
N(1) C(1) H(1A) 1_555 1_555 1_555 109.18(6) yes
N(1) C(1) H(1B) 1_555 1_555 1_555 109.25(6) yes
C(4) C(1) H(1A) 5_555 1_555 1_555 109.06(6) yes
C(4) C(1) H(1B) 5_555 1_555 1_555 109.02(6) yes
H(1A) C(1) H(1B) 1_555 1_555 1_555 107.75(6) yes
N(1) C(2) C(3) 1_555 1_555 1_555 110.75(6) yes
N(1) C(2) H(2A) 1_555 1_555 1_555 109.67(6) yes
N(1) C(2) H(2B) 1_555 1_555 1_555 109.50(6) yes
C(3) C(2) H(2A) 1_555 1_555 1_555 109.42(6) yes
C(3) C(2) H(2B) 1_555 1_555 1_555 109.47(6) yes
H(2A) C(2) H(2B) 1_555 1_555 1_555 107.99(6) yes
O(1) C(3) C(2) 1_555 1_555 1_555 106.55(6) yes
O(1) C(3) C(5) 1_555 1_555 1_555 111.08(6) yes
O(1) C(3) H(3) 1_555 1_555 1_555 108.61(6) yes
C(2) C(3) C(5) 1_555 1_555 1_555 113.25(6) yes
C(2) C(3) H(3) 1_555 1_555 1_555 108.71(6) yes
C(5) C(3) H(3) 1_555 1_555 1_555 108.53(6) yes
N(1) C(4) C(1) 1_555 1_555 9_555 110.23(6) yes
N(1) C(4) H(4A) 1_555 1_555 1_555 109.58(6) yes
N(1) C(4) H(4B) 1_555 1_555 1_555 109.73(6) yes
C(1) C(4) H(4A) 9_555 1_555 1_555 109.69(6) yes
C(1) C(4) H(4B) 9_555 1_555 1_555 109.61(6) yes
H(4A) C(4) H(4B) 1_555 1_555 1_555 107.96(6) yes
C(3) C(5) C(6) 1_555 1_555 1_555 113.33(7) yes
C(3) C(5) C(7) 1_555 1_555 1_555 110.57(7) yes
C(3) C(5) H(5) 1_555 1_555 1_555 107.24(6) yes
C(6) C(5) C(7) 1_555 1_555 1_555 111.20(7) yes
C(6) C(5) H(5) 1_555 1_555 1_555 107.14(7) yes
C(7) C(5) H(5) 1_555 1_555 1_555 107.02(7) yes
C(5) C(6) H(6A) 1_555 1_555 1_555 109.59(7) yes
C(5) C(6) H(6B) 1_555 1_555 1_555 109.38(7) yes
C(5) C(6) H(6C) 1_555 1_555 1_555 109.68(7) yes
H(6A) C(6) H(6B) 1_555 1_555 1_555 109.26(8) yes
H(6A) C(6) H(6C) 1_555 1_555 1_555 109.54(8) yes
H(6B) C(6) H(6C) 1_555 1_555 1_555 109.38(8) yes
C(5) C(7) H(7A) 1_555 1_555 1_555 109.44(7) yes
C(5) C(7) H(7B) 1_555 1_555 1_555 109.31(7) yes
C(5) C(7) H(7C) 1_555 1_555 1_555 109.62(8) yes
H(7A) C(7) H(7B) 1_555 1_555 1_555 109.31(8) yes
H(7A) C(7) H(7C) 1_555 1_555 1_555 109.62(8) yes
H(7B) C(7) H(7C) 1_555 1_555 1_555 109.53(7) yes
O(1) H(10) O(100) 1_555 1_555 11_556 157.06(5) yes

loop_
_geom_bond_atom_site_label_1
_geom_bond_atom_site_label_2
_geom_bond_site_symmetry_1
_geom_bond_site_symmetry_2
_geom_bond_distance
_geom_bond_publ_flag
NI(1) O(1) 1_555 1_555 2.0935(7) yes
NI(1) N(1) 1_555 1_555 2.0633(7) yes
P(1) F(1) 1_555 1_555 1.6077(12) yes
P(1) F(2) 1_555 1_555 1.6147(13) yes
O(1) C(3) 1_555 1_555 1.4472(9) yes
O(1) H(10) 1_555 1_555 1.0 yes
O(100) N(100) 1_555 1_555 1.2557(8) yes
O(100) H(10) 1_555 8_645 1.9012 yes
N(1) C(1) 1_555 1_555 1.4922(9) yes
N(1) C(2) 1_555 1_555 1.4810(9) yes
N(1) C(4) 1_555 1_555 1.4856(9) yes
C(1) C(4) 1_555 5_555 1.5319(9) yes
C(1) H(1A) 1_555 1_555 1.083 yes
C(1) H(1B) 1_555 1_555 1.083 yes
C(2) C(3) 1_555 1_555 1.5223(9) yes
C(2) H(2A) 1_555 1_555 1.083 yes
C(2) H(2B) 1_555 1_555 1.083 yes
C(3) C(5) 1_555 1_555 1.5382(10) yes
C(3) H(3) 1_555 1_555 1.083 yes
C(4) H(4A) 1_555 1_555 1.083 yes
C(4) H(4B) 1_555 1_555 1.083 yes
C(5) C(6) 1_555 1_555 1.5278(11) yes
C(5) C(7) 1_555 1_555 1.5308(11) yes
C(5) H(5) 1_555 1_555 1.083 yes
C(6) H(6A) 1_555 1_555 1.083 yes
C(6) H(6B) 1_555 1_555 1.083 yes
C(6) H(6C) 1_555 1_555 1.083 yes
C(7) H(7A) 1_555 1_555 1.083 yes
C(7) H(7B) 1_555 1_555 1.083 yes
C(7) H(7C) 1_555 1_555 1.083 yes
